data_7217727
loop_
_publ_author_name
'Constable, Edwin C.'
'Housecroft, Catherine E.'
'Prescimone, Alessandro'
'Vujovic, Srboljub'
'Zampese, Jennifer A.'

_publ_section_title
;
 Environmental control in the assembly of metallomacrocycles and
 one-dimensional polymers with
 4,2&#x2032;:6&#x2032;:4&#x2032;&#x2032;-terpyridine linkers and zinc(ii)
 nodes
;
_journal_issue 37
_journal_name_full CrystEngComm
_journal_page_first 8691
_journal_paper_doi 10.1039/C4CE00783B
_journal_volume 16
_journal_year 2014
_chemical_formula_moiety 'C186 H126 Cl12 N18 Zn6, 2(C H4 O), 3(C6 H4 Cl2)'
_chemical_formula_sum 'C206 H146 Cl18 N18 O2 Zn6'
_chemical_formula_weight 3959.99
_chemical_name_systematic
; 
 ? 
;
_space_group_crystal_system trigonal
_space_group_IT_number 148
_space_group_name_Hall '-R 3'
_space_group_name_H-M_alt 'R -3 :H'
_symmetry_space_group_name_Hall '-R 3'
_symmetry_space_group_name_H-M 'R -3 :H'
_atom_sites_solution_hydrogens geom
_audit_creation_method SHELXL-2013
_cell_angle_alpha 90
_cell_angle_beta 90
_cell_angle_gamma 120
_cell_formula_units_Z 12
_cell_length_a 70.6015(18)
_cell_length_b 70.6015(18)
_cell_length_c 23.9920(6)
_cell_measurement_reflns_used 9923
_cell_measurement_temperature 123(2)
_cell_measurement_theta_max 65.55
_cell_measurement_theta_min 4.34
_cell_volume 103568(5)
_computing_cell_refinement 'Bruker SAINT'
_computing_data_collection 'Bruker APEX2'
_computing_data_reduction 'Bruker SAINT'
_computing_molecular_graphics 'Bruker SHELXTL'
_computing_publication_material 'Bruker SHELXTL'
_computing_structure_refinement 'SHELXL-2013 (Sheldrick, 2013)'
_computing_structure_solution 'SHELXS-97 (Sheldrick, 2008)'
_diffrn_ambient_temperature 123(2)
_diffrn_measured_fraction_theta_full 0.999
_diffrn_measured_fraction_theta_max 0.990
_diffrn_measurement_device_type 'Bruker APEX-II CCD'
_diffrn_measurement_method '\f and \w scans'
_diffrn_radiation_type CuK\a
_diffrn_radiation_wavelength 1.54178
_diffrn_reflns_av_R_equivalents 0.1874
_diffrn_reflns_av_unetI/netI 0.1716
_diffrn_reflns_Laue_measured_fraction_full 0.999
_diffrn_reflns_Laue_measured_fraction_max 0.990
_diffrn_reflns_limit_h_max 84
_diffrn_reflns_limit_h_min -79
_diffrn_reflns_limit_k_max 78
_diffrn_reflns_limit_k_min -83
_diffrn_reflns_limit_l_max 28
_diffrn_reflns_limit_l_min -28
_diffrn_reflns_number 207036
_diffrn_reflns_point_group_measured_fraction_full 0.999
_diffrn_reflns_point_group_measured_fraction_max 0.990
_diffrn_reflns_theta_full 66.500
_diffrn_reflns_theta_max 68.986
_diffrn_reflns_theta_min 1.251
_exptl_absorpt_coefficient_mu 2.000
_exptl_absorpt_correction_T_max 0.898
_exptl_absorpt_correction_T_min 0.832
_exptl_absorpt_correction_type multi-scan
_exptl_absorpt_process_details sadabs
_exptl_crystal_colour yellow
_exptl_crystal_density_diffrn 0.762
_exptl_crystal_description Block
_exptl_crystal_F_000 21024
_exptl_crystal_size_max 0.140
_exptl_crystal_size_mid 0.100
_exptl_crystal_size_min 0.070
_platon_squeeze_details
;
this equates to 3 dichloro-benzene and 2 MeOH molecules per 
formula unit
;
_refine_diff_density_max 2.254
_refine_diff_density_min -0.563
_refine_diff_density_rms 0.133
_refine_ls_extinction_method none
_refine_ls_goodness_of_fit_ref 0.971
_refine_ls_hydrogen_treatment constr
_refine_ls_matrix_type full
_refine_ls_number_parameters 1339
_refine_ls_number_reflns 42281
_refine_ls_number_restraints 66
_refine_ls_restrained_S_all 0.971
_refine_ls_R_factor_all 0.1790
_refine_ls_R_factor_gt 0.1199
_refine_ls_shift/su_max 0.030
_refine_ls_shift/su_mean 0.001
_refine_ls_structure_factor_coef Fsqd
_refine_ls_weighting_details
; 
 w=1/[\s^2^(Fo^2^)+(0.1720P)^2^] 
 where P=(Fo^2^+2Fc^2^)/3 
;
_refine_ls_weighting_scheme calc
_refine_ls_wR_factor_gt 0.2869
_refine_ls_wR_factor_ref 0.3228
_reflns_Friedel_coverage 0.000
_reflns_number_gt 20632
_reflns_number_total 42281
_reflns_threshold_expression 'I > 2\s(I)'
_cod_data_source_file c4ce00783b2.cif
_cod_data_source_block squeeze_(ZnCl2(1))6-P
_cod_depositor_comments 'Adding full bibliography for 7217724--7217729.cif.'
_cod_original_cell_volume 103568(6)
_cod_database_code 7217727
_shelx_space_group_comment
; 
The symmetry employed for this shelxl refinement is uniquely defined 
by the following loop, which should always be used as a source of 
symmetry information in preference to the above space-group names. 
They are only intended as comments. 
;
_shelx_estimated_absorpt_t_min 0.814
_shelx_estimated_absorpt_t_max 0.900
_shelxl_version_number 2013-2

loop_
_space_group_symop_operation_xyz
'x, y, z'
'-y, x-y, z'
'-x+y, -x, z'
'x+2/3, y+1/3, z+1/3'
'-y+2/3, x-y+1/3, z+1/3'
'-x+y+2/3, -x+1/3, z+1/3'
'x+1/3, y+2/3, z+2/3'
'-y+1/3, x-y+2/3, z+2/3'
'-x+y+1/3, -x+2/3, z+2/3'
'-x, -y, -z'
'y, -x+y, -z'
'x-y, x, -z'
'-x+2/3, -y+1/3, -z+1/3'
'y+2/3, -x+y+1/3, -z+1/3'
'x-y+2/3, x+1/3, -z+1/3'
'-x+1/3, -y+2/3, -z+2/3'
'y+1/3, -x+y+2/3, -z+2/3'
'x-y+1/3, x+2/3, -z+2/3'

loop_
_atom_site_label
_atom_site_type_symbol
_atom_site_fract_x
_atom_site_fract_y
_atom_site_fract_z
_atom_site_U_iso_or_equiv
_atom_site_adp_type
_atom_site_occupancy
_atom_site_site_symmetry_order
_atom_site_calc_flag
_atom_site_refinement_flags_posn
_atom_site_refinement_flags_adp
Zn1 Zn -0.00870(2) 0.32946(2) 0.83977(3) 0.03719(15) Uani 1 1 d . .
Cl1 Cl -0.01803(2) 0.34997(2) 0.79039(5) 0.0464(3) Uani 1 1 d . .
Cl2 Cl -0.03068(2) 0.30230(2) 0.89572(5) 0.0461(3) Uani 1 1 d . .
Zn2 Zn 0.15618(2) 0.51544(2) 0.81735(2) 0.03482(15) Uani 1 1 d . .
Cl3 Cl 0.13011(2) 0.51520(2) 0.76371(5) 0.0416(3) Uani 1 1 d . .
Cl4 Cl 0.18035(2) 0.54311(2) 0.86953(5) 0.0401(3) Uani 1 1 d . .
Zn3 Zn 0.32010(2) 0.49607(2) 0.84710(2) 0.03490(15) Uani 1 1 d . .
Cl5 Cl 0.34786(2) 0.50008(2) 0.79467(5) 0.0428(3) Uani 1 1 d . .
Cl6 Cl 0.32166(2) 0.52226(2) 0.90276(5) 0.0440(3) Uani 1 1 d . .
N1 N 0.01861(6) 0.35000(6) 0.88611(14) 0.0308(9) Uani 1 1 d . U
N2 N 0.08553(7) 0.41705(6) 0.94740(14) 0.0406(11) Uani 1 1 d . .
N3 N 0.13857(7) 0.48941(6) 0.86811(15) 0.0381(10) Uani 1 1 d . .
N4 N 0.17354(6) 0.50541(6) 0.77096(17) 0.0398(10) Uani 1 1 d . U
N5 N 0.22817(6) 0.48521(7) 0.71271(16) 0.0407(11) Uani 1 1 d . .
N6 N 0.29475(6) 0.48892(7) 0.79514(15) 0.0376(10) Uani 1 1 d . .
N7 N 0.31100(6) 0.46945(6) 0.89353(15) 0.0380(10) Uani 1 1 d . .
N8 N 0.30341(6) 0.39911(6) 0.95587(16) 0.0339(9) Uani 1 1 d . .
N9 N 0.32886(6) 0.35060(6) 0.87819(16) 0.0373(10) Uani 1 1 d . .
C1 C 0.01960(8) 0.34768(8) 0.9382(2) 0.0441(14) Uani 1 1 d . U
H1A H 0.0081 0.3351 0.9555 0.053 Uiso 1 1 calc R U
C2 C 0.03653(7) 0.36257(7) 0.97086(17) 0.0330(11) Uani 1 1 d . .
H2A H 0.0364 0.3602 1.0099 0.040 Uiso 1 1 calc R U
C3 C 0.05403(7) 0.38122(7) 0.94672(17) 0.0336(11) Uani 1 1 d . U
C4 C 0.05296(10) 0.38300(9) 0.8896(2) 0.0509(15) Uani 1 1 d . U
H4A H 0.0647 0.3946 0.8699 0.061 Uiso 1 1 calc R U
C5 C 0.03425(9) 0.36746(8) 0.8611(2) 0.0452(15) Uani 1 1 d . .
H5A H 0.0328 0.3696 0.8225 0.054 Uiso 1 1 calc R U
C6 C 0.07249(7) 0.39837(7) 0.97715(19) 0.0356(11) Uani 1 1 d . U
C7 C 0.07590(7) 0.39728(7) 1.03488(17) 0.0348(12) Uani 1 1 d . U
H7A H 0.0672 0.3841 1.0549 0.042 Uiso 1 1 calc R U
C8 C 0.09191(8) 0.41553(7) 1.06187(19) 0.0386(12) Uani 1 1 d . .
C9 C 0.10493(8) 0.43445(8) 1.0311(2) 0.0409(12) Uani 1 1 d . .
H9A H 0.1157 0.4474 1.0488 0.049 Uiso 1 1 calc R U
C10 C 0.10167(8) 0.43391(7) 0.97190(18) 0.0360(11) Uani 1 1 d . .
C11 C 0.14624(9) 0.48796(9) 0.91935(19) 0.0475(14) Uani 1 1 d . .
H11A H 0.1598 0.4998 0.9318 0.057 Uiso 1 1 calc R U
C12 C 0.13513(9) 0.46999(8) 0.95395(19) 0.0435(14) Uani 1 1 d . .
H12A H 0.1412 0.4692 0.9887 0.052 Uiso 1 1 calc R U
C13 C 0.11538(9) 0.45354(8) 0.93699(19) 0.0473(16) Uani 1 1 d . .
C14 C 0.10656(8) 0.45484(8) 0.8858(2) 0.0460(14) Uani 1 1 d . .
H14A H 0.0925 0.4437 0.8741 0.055 Uiso 1 1 calc R U
C15 C 0.11943(9) 0.47326(8) 0.85262(18) 0.0438(14) Uani 1 1 d . .
H15A H 0.1140 0.4741 0.8170 0.053 Uiso 1 1 calc R U
C16 C 0.09619(8) 0.41594(8) 1.12326(19) 0.0431(13) Uani 1 1 d . .
C17 C 0.10247(7) 0.43499(7) 1.15134(19) 0.0346(11) Uani 1 1 d . .
H17A H 0.1030 0.4472 1.1330 0.042 Uiso 1 1 calc R U
C18 C 0.10827(8) 0.43620(8) 1.2102(2) 0.0426(14) Uani 1 1 d . .
H18A H 0.1139 0.4495 1.2303 0.051 Uiso 1 1 calc R U
C19 C 0.10532(7) 0.41749(8) 1.2355(2) 0.0391(12) Uani 1 1 d . .
C20 C 0.09768(8) 0.39948(8) 1.20859(18) 0.0384(13) Uani 1 1 d . .
H20A H 0.0949 0.3867 1.2285 0.046 Uiso 1 1 calc R U
C21 C 0.09312(10) 0.39762(8) 1.1495(2) 0.0492(15) Uani 1 1 d . .
H21A H 0.0882 0.3842 1.1300 0.059 Uiso 1 1 calc R U
C22 C 0.10970(7) 0.41906(8) 1.29784(17) 0.0340(11) Uani 1 1 d . .
C23 C 0.12995(7) 0.43629(7) 1.3216(2) 0.0375(11) Uani 1 1 d . .
C24 C 0.14748(8) 0.45155(8) 1.2895(2) 0.0399(12) Uani 1 1 d . .
H24A H 0.1463 0.4509 1.2501 0.048 Uiso 1 1 calc R U
C25 C 0.16663(8) 0.46771(8) 1.3138(2) 0.0438(12) Uani 1 1 d . .
H25A H 0.1787 0.4777 1.2917 0.053 Uiso 1 1 calc R U
C26 C 0.16753(9) 0.46881(10) 1.3751(3) 0.0607(17) Uani 1 1 d . .
H26A H 0.1795 0.4807 1.3933 0.073 Uiso 1 1 calc R U
C27 C 0.15172(8) 0.45337(9) 1.4044(2) 0.0506(14) Uani 1 1 d . .
H27A H 0.1534 0.4537 1.4437 0.061 Uiso 1 1 calc R U
C28 C 0.13218(8) 0.43611(8) 1.38083(19) 0.0394(12) Uani 1 1 d . .
C29 C 0.11567(9) 0.41992(9) 1.4141(2) 0.0519(14) Uani 1 1 d . .
H29A H 0.1172 0.4209 1.4535 0.062 Uiso 1 1 calc R U
C30 C 0.09744(10) 0.40275(11) 1.3912(2) 0.0603(18) Uani 1 1 d . .
H30A H 0.0873 0.3908 1.4134 0.072 Uiso 1 1 calc R U
C31 C 0.09414(7) 0.40351(8) 1.33227(18) 0.0376(11) Uani 1 1 d . .
H31A H 0.0806 0.3928 1.3165 0.045 Uiso 1 1 calc R U
C32 C 0.18729(8) 0.50121(8) 0.79286(19) 0.0430(12) Uani 1 1 d . U
H32A H 0.1888 0.5033 0.8321 0.052 Uiso 1 1 calc R U
C33 C 0.20028(7) 0.49420(8) 0.76942(17) 0.0364(11) Uani 1 1 d . .
H33A H 0.2097 0.4909 0.7902 0.044 Uiso 1 1 calc R U
C34 C 0.19814(7) 0.49234(8) 0.7105(2) 0.0378(12) Uani 1 1 d . .
C35 C 0.18327(7) 0.49587(8) 0.6853(2) 0.0409(12) Uani 1 1 d . .
H35A H 0.1806 0.4932 0.6465 0.049 Uiso 1 1 calc R U
C36 C 0.17216(7) 0.50316(7) 0.71485(19) 0.0345(10) Uani 1 1 d . .
H36A H 0.1628 0.5070 0.6954 0.041 Uiso 1 1 calc R U
C37 C 0.21276(7) 0.48475(8) 0.68069(17) 0.0355(12) Uani 1 1 d . .
C38 C 0.21024(8) 0.48011(8) 0.6239(2) 0.0401(12) Uani 1 1 d . .
H38A H 0.1988 0.4800 0.6030 0.048 Uiso 1 1 calc R U
C39 C 0.22524(7) 0.47565(8) 0.59970(18) 0.0360(12) Uani 1 1 d . .
C40 C 0.24154(8) 0.47558(9) 0.6308(2) 0.0455(13) Uani 1 1 d . .
H40A H 0.2518 0.4723 0.6141 0.055 Uiso 1 1 calc R U
C41 C 0.24263(6) 0.48041(7) 0.68776(17) 0.0299(10) Uani 1 1 d . .
C42 C 0.27968(8) 0.49439(10) 0.8127(2) 0.0513(15) Uani 1 1 d . .
H42A H 0.2811 0.5008 0.8483 0.062 Uiso 1 1 calc R U
C43 C 0.26176(8) 0.49035(9) 0.7770(2) 0.0447(13) Uani 1 1 d . .
H43A H 0.2510 0.4936 0.7899 0.054 Uiso 1 1 calc R U
C44 C 0.25993(7) 0.48212(7) 0.72626(19) 0.0330(11) Uani 1 1 d . .
C45 C 0.27479(8) 0.47613(8) 0.7108(2) 0.0418(12) Uani 1 1 d . .
H45A H 0.2731 0.4691 0.6759 0.050 Uiso 1 1 calc R U
C46 C 0.29240(7) 0.48009(8) 0.7449(2) 0.0394(12) Uani 1 1 d . .
H46A H 0.3029 0.4764 0.7321 0.047 Uiso 1 1 calc R U
C47 C 0.22534(8) 0.47119(8) 0.53636(19) 0.0413(13) Uani 1 1 d . .
C48 C 0.24485(8) 0.47995(8) 0.50961(18) 0.0382(12) Uani 1 1 d . .
H48A H 0.2579 0.4895 0.5293 0.046 Uiso 1 1 calc R U
C49 C 0.24620(7) 0.47527(7) 0.45451(19) 0.0361(11) Uani 1 1 d . .
H49A H 0.2600 0.4813 0.4366 0.043 Uiso 1 1 calc R U
C50 C 0.22697(8) 0.46156(8) 0.42507(19) 0.0397(12) Uani 1 1 d . .
C51 C 0.20731(9) 0.45435(10) 0.45037(19) 0.0489(15) Uani 1 1 d . .
H51A H 0.1942 0.4461 0.4296 0.059 Uiso 1 1 calc R U
C52 C 0.20606(8) 0.45897(9) 0.5077(2) 0.0446(14) Uani 1 1 d . .
H52A H 0.1923 0.4538 0.5256 0.054 Uiso 1 1 calc R U
C53 C 0.22773(8) 0.45734(8) 0.36368(18) 0.0402(13) Uani 1 1 d . .
C54 C 0.24258(8) 0.45082(8) 0.3439(2) 0.0448(6) Uani 1 1 d . U
C55 C 0.25640(8) 0.44666(9) 0.3766(2) 0.0465(6) Uani 1 1 d . U
H55A H 0.2559 0.4480 0.4159 0.056 Uiso 1 1 calc R U
C56 C 0.27121(8) 0.44054(8) 0.3538(2) 0.0438(12) Uani 1 1 d . U
H56A H 0.2804 0.4377 0.3771 0.053 Uiso 1 1 calc R U
C57 C 0.27179(8) 0.43881(9) 0.2937(3) 0.0530(14) Uani 1 1 d . .
H57A H 0.2815 0.4349 0.2770 0.064 Uiso 1 1 calc R U
C58 C 0.25832(8) 0.44286(9) 0.2610(2) 0.0488(15) Uani 1 1 d . .
H58A H 0.2588 0.4414 0.2218 0.059 Uiso 1 1 calc R U
C59 C 0.24395(8) 0.44897(7) 0.2827(2) 0.0393(12) Uani 1 1 d . U
C60 C 0.22986(9) 0.45243(9) 0.2484(2) 0.0505(15) Uani 1 1 d . .
H60A H 0.2307 0.4511 0.2092 0.061 Uiso 1 1 calc R U
C61 C 0.21560(10) 0.45750(10) 0.2684(2) 0.0569(17) Uani 1 1 d . .
H61A H 0.2055 0.4587 0.2443 0.068 Uiso 1 1 calc R U
C62 C 0.21556(8) 0.46113(8) 0.32559(19) 0.0416(13) Uani 1 1 d . .
H62A H 0.2065 0.4666 0.3389 0.050 Uiso 1 1 calc R U
C63 C 0.30853(7) 0.46843(8) 0.95108(19) 0.0378(11) Uani 1 1 d . .
H63A H 0.3102 0.4810 0.9701 0.045 Uiso 1 1 calc R U
C64 C 0.30394(8) 0.45051(8) 0.98120(19) 0.0394(12) Uani 1 1 d . .
H64A H 0.3023 0.4506 1.0205 0.047 Uiso 1 1 calc R U
C65 C 0.30154(7) 0.43142(8) 0.9545(2) 0.0388(12) Uani 1 1 d . .
C66 C 0.30324(7) 0.43192(6) 0.89808(18) 0.0295(10) Uani 1 1 d . .
H66A H 0.3014 0.4193 0.8791 0.035 Uiso 1 1 calc R U
C67 C 0.30779(7) 0.45098(7) 0.86630(18) 0.0362(11) Uani 1 1 d . .
H67A H 0.3086 0.4508 0.8268 0.043 Uiso 1 1 calc R U
C68 C 0.29899(7) 0.41248(7) 0.98610(18) 0.0336(11) Uani 1 1 d . .
C69 C 0.29289(8) 0.40834(8) 1.0429(2) 0.0409(12) Uani 1 1 d . .
H69A H 0.2882 0.4171 1.0622 0.049 Uiso 1 1 calc R U
C70 C 0.29377(7) 0.39101(7) 1.07125(18) 0.0340(11) Uani 1 1 d . .
C71 C 0.29869(7) 0.37743(8) 1.0363(2) 0.0427(12) Uani 1 1 d . .
H71A H 0.2987 0.3650 1.0516 0.051 Uiso 1 1 calc R U
C72 C 0.30331(7) 0.38235(7) 0.98232(19) 0.0367(11) Uani 1 1 d . .
C73 C 0.32695(7) 0.36808(8) 0.8606(2) 0.0430(12) Uani 1 1 d . .
H73A H 0.3315 0.3734 0.8238 0.052 Uiso 1 1 calc R U
C74 C 0.31894(9) 0.37810(10) 0.8930(2) 0.0518(15) Uani 1 1 d . .
H74A H 0.3187 0.3906 0.8793 0.062 Uiso 1 1 calc R U
C75 C 0.31129(7) 0.37054(7) 0.94487(19) 0.0322(10) Uani 1 1 d . .
C76 C 0.31197(8) 0.35205(8) 0.9635(2) 0.0416(12) Uani 1 1 d . .
H76A H 0.3064 0.3459 0.9991 0.050 Uiso 1 1 calc R U
C77 C 0.32116(7) 0.34265(8) 0.92825(19) 0.0362(12) Uani 1 1 d . .
H77A H 0.3218 0.3302 0.9410 0.043 Uiso 1 1 calc R U
C78 C 0.28976(7) 0.38723(8) 1.12910(19) 0.0405(11) Uani 1 1 d . .
C79 C 0.27411(8) 0.38907(8) 1.1583(2) 0.0500(12) Uani 1 1 d . .
H79A H 0.2653 0.3937 1.1391 0.060 Uiso 1 1 calc R U
C80 C 0.27052(9) 0.38449(9) 1.2148(2) 0.0503(13) Uani 1 1 d . .
H80A H 0.2596 0.3861 1.2338 0.060 Uiso 1 1 calc R U
C81 C 0.28366(8) 0.37728(8) 1.2444(2) 0.0411(12) Uani 1 1 d . .
C82 C 0.30055(7) 0.37702(7) 1.21560(18) 0.0332(11) Uani 1 1 d . .
H82A H 0.3103 0.3739 1.2353 0.040 Uiso 1 1 calc R U
C83 C 0.30357(7) 0.38124(7) 1.1585(2) 0.0355(11) Uani 1 1 d . .
H83A H 0.3147 0.3801 1.1393 0.043 Uiso 1 1 calc R U
C84 C 0.28046(10) 0.37334(9) 1.3058(2) 0.0521(16) Uani 1 1 d . .
C85 C 0.28119(7) 0.35500(8) 1.32932(19) 0.0380(11) Uani 1 1 d . .
C86 C 0.28194(7) 0.33870(8) 1.2969(2) 0.0397(12) Uani 1 1 d . .
H86A H 0.2814 0.3391 1.2574 0.048 Uiso 1 1 calc R U
C87 C 0.28345(9) 0.32170(9) 1.3243(2) 0.0501(15) Uani 1 1 d . .
H87A H 0.2854 0.3114 1.3032 0.060 Uiso 1 1 calc R U
C88 C 0.28206(9) 0.32005(9) 1.3837(3) 0.0539(16) Uani 1 1 d . .
H88A H 0.2819 0.3079 1.4012 0.065 Uiso 1 1 calc R U
C89 C 0.28098(8) 0.33489(9) 1.4149(2) 0.0474(13) Uani 1 1 d . U
H89A H 0.2808 0.3334 1.4543 0.057 Uiso 1 1 calc R U
C90 C 0.28015(10) 0.35324(10) 1.3910(2) 0.0559(16) Uani 1 1 d . U
C91 C 0.27757(10) 0.36732(10) 1.4225(2) 0.0531(15) Uani 1 1 d . U
H91A H 0.2760 0.3652 1.4617 0.064 Uiso 1 1 calc R U
C92 C 0.27714(13) 0.38602(13) 1.3972(3) 0.074(2) Uani 1 1 d . .
H92A H 0.2761 0.3966 1.4196 0.089 Uiso 1 1 calc R U
C93 C 0.27821(10) 0.38772(10) 1.3410(3) 0.0590(16) Uani 1 1 d . .
H93A H 0.2774 0.3995 1.3246 0.071 Uiso 1 1 calc R U
Zn10 Zn 0.31632(2) 0.48524(2) 0.18044(2) 0.03839(16) Uani 1 1 d . .
Cl10 Cl 0.34154(2) 0.48585(2) 0.23745(5) 0.0459(3) Uani 1 1 d . .
Cl11 Cl 0.29349(2) 0.45658(2) 0.12842(5) 0.0517(4) Uani 1 1 d . .
N101 N 0.29923(7) 0.49566(8) 0.22686(16) 0.0457(11) Uani 1 1 d . .
N102 N 0.24526(6) 0.51654(7) 0.28526(16) 0.0381(10) Uani 1 1 d . .
N103 N 0.17863(6) 0.51073(6) 0.20391(16) 0.0367(10) Uani 1 1 d . .
C101 C 0.30041(7) 0.49763(8) 0.28274(19) 0.0375(11) Uani 1 1 d . U
H10A H 0.3093 0.4933 0.3021 0.045 Uiso 1 1 calc R U
C102 C 0.28966(7) 0.50547(8) 0.3130(2) 0.0387(12) Uani 1 1 d . U
H10B H 0.2923 0.5078 0.3519 0.046 Uiso 1 1 calc R U
C103 C 0.27478(7) 0.51014(8) 0.28729(19) 0.0347(11) Uani 1 1 d . .
C104 C 0.27345(8) 0.50890(8) 0.2290(2) 0.0460(12) Uani 1 1 d . .
H10C H 0.2649 0.5135 0.2089 0.055 Uiso 1 1 calc R U
C105 C 0.28559(7) 0.50029(8) 0.20093(18) 0.0427(11) Uani 1 1 d . .
H10D H 0.2837 0.4978 0.1619 0.051 Uiso 1 1 calc R U
C106 C 0.26099(7) 0.51684(7) 0.31881(17) 0.0342(12) Uani 1 1 d . .
C107 C 0.26278(7) 0.52145(7) 0.37502(19) 0.0319(10) Uani 1 1 d . .
H10E H 0.2745 0.5220 0.3957 0.038 Uiso 1 1 calc R U
C108 C 0.24791(7) 0.52513(8) 0.4008(2) 0.0404(12) Uani 1 1 d . .
C109 C 0.23095(7) 0.52432(7) 0.36767(18) 0.0339(11) Uani 1 1 d . .
H10F H 0.2198 0.5264 0.3840 0.041 Uiso 1 1 calc R U
C110 C 0.23076(6) 0.52048(7) 0.31069(19) 0.0346(10) Uani 1 1 d . .
C111 C 0.19356(7) 0.50663(8) 0.18564(16) 0.0337(11) Uani 1 1 d . .
H11B H 0.1921 0.5006 0.1494 0.040 Uiso 1 1 calc R U
C112 C 0.21181(9) 0.51098(9) 0.2186(2) 0.0490(15) Uani 1 1 d . .
H11C H 0.2230 0.5087 0.2043 0.059 Uiso 1 1 calc R U
C113 C 0.21302(7) 0.51883(7) 0.27335(19) 0.0374(11) Uani 1 1 d . .
C114 C 0.19743(7) 0.52421(8) 0.28908(18) 0.0376(11) Uani 1 1 d . .
H11D H 0.1985 0.5308 0.3243 0.045 Uiso 1 1 calc R U
C115 C 0.18001(8) 0.51996(8) 0.2534(2) 0.0430(12) Uani 1 1 d . .
H11E H 0.1693 0.5236 0.2644 0.052 Uiso 1 1 calc R U
C116 C 0.24726(8) 0.52901(8) 0.46071(19) 0.0413(11) Uani 1 1 d . .
C117 C 0.26733(7) 0.54199(8) 0.48963(18) 0.0399(12) Uani 1 1 d . .
H11F H 0.2810 0.5476 0.4714 0.048 Uiso 1 1 calc R U
C118 C 0.26596(8) 0.54633(9) 0.54812(19) 0.0416(13) Uani 1 1 d . .
H11G H 0.2791 0.5547 0.5684 0.050 Uiso 1 1 calc R U
C119 C 0.24629(8) 0.53880(9) 0.5755(2) 0.0474(13) Uani 1 1 d . .
C120 C 0.22688(7) 0.52486(7) 0.54507(19) 0.0362(11) Uani 1 1 d . .
H12B H 0.2130 0.5186 0.5629 0.043 Uiso 1 1 calc R U
C121 C 0.22824(7) 0.52044(7) 0.48945(17) 0.0331(10) Uani 1 1 d . .
H12C H 0.2151 0.5109 0.4704 0.040 Uiso 1 1 calc R U
C122 C 0.24582(8) 0.54253(10) 0.6337(2) 0.0543(16) Uani 1 1 d . .
C123 C 0.23114(9) 0.54903(8) 0.6567(2) 0.0430(12) Uani 1 1 d . U
C124 C 0.21660(8) 0.55369(7) 0.62496(19) 0.0380(11) Uani 1 1 d . U
H12D H 0.2172 0.5531 0.5855 0.046 Uiso 1 1 calc R U
C125 C 0.20175(9) 0.55895(9) 0.6480(2) 0.0527(16) Uani 1 1 d . .
H12E H 0.1926 0.5619 0.6249 0.063 Uiso 1 1 calc R U
C126 C 0.20057(9) 0.55981(8) 0.7068(3) 0.0504(15) Uani 1 1 d . .
H12F H 0.1896 0.5620 0.7235 0.061 Uiso 1 1 calc R U
C127 C 0.21481(8) 0.55751(8) 0.73883(19) 0.0435(13) Uani 1 1 d . .
H12G H 0.2147 0.5597 0.7779 0.052 Uiso 1 1 calc R U
C128 C 0.23004(8) 0.55196(9) 0.7171(2) 0.0448(14) Uani 1 1 d . .
C129 C 0.24438(10) 0.54858(9) 0.7500(2) 0.0583(15) Uani 1 1 d . .
H12H H 0.2439 0.5499 0.7893 0.070 Uiso 1 1 calc R U
C130 C 0.25857(9) 0.54359(12) 0.7285(2) 0.065(2) Uani 1 1 d . .
H13A H 0.2686 0.5425 0.7527 0.078 Uiso 1 1 calc R U
C131 C 0.25941(8) 0.53990(9) 0.6732(2) 0.0509(13) Uani 1 1 d . .
H13B H 0.2693 0.5354 0.6605 0.061 Uiso 1 1 calc R U

loop_
_atom_site_aniso_label
_atom_site_aniso_U_11
_atom_site_aniso_U_22
_atom_site_aniso_U_33
_atom_site_aniso_U_23
_atom_site_aniso_U_13
_atom_site_aniso_U_12
Zn1 0.0395(3) 0.0429(3) 0.0293(3) -0.0057(2) -0.0014(2) 0.02074(19)
Cl1 0.0574(5) 0.0526(5) 0.0387(6) -0.0104(5) -0.0166(5) 0.0346(4)
Cl2 0.0428(5) 0.0534(6) 0.0365(6) -0.0027(5) 0.0066(4) 0.0199(4)
Zn2 0.0410(3) 0.0422(3) 0.0172(2) 0.0002(2) 0.0020(2) 0.0177(2)
Cl3 0.0504(5) 0.0428(5) 0.0366(5) 0.0069(4) -0.0034(4) 0.0270(3)
Cl4 0.0451(5) 0.0419(5) 0.0273(5) -0.0052(4) 0.0033(4) 0.0174(4)
Zn3 0.0392(3) 0.0493(3) 0.0164(2) 0.0040(2) -0.0013(2) 0.02231(19)
Cl5 0.0426(5) 0.0551(6) 0.0271(5) 0.0135(4) 0.0060(4) 0.0217(4)
Cl6 0.0465(5) 0.0479(5) 0.0310(5) -0.0041(4) -0.0054(4) 0.0188(4)
N1 0.0308(15) 0.0359(16) 0.0188(15) -0.0081(13) -0.0071(13) 0.0116(12)
N2 0.055(2) 0.0382(19) 0.0117(15) -0.0030(14) -0.0081(15) 0.0105(16)
N3 0.0517(19) 0.0388(17) 0.0222(17) 0.0034(14) -0.0045(15) 0.0215(13)
N4 0.0489(17) 0.0457(17) 0.0324(19) -0.0004(15) -0.0051(15) 0.0293(12)
N5 0.0301(17) 0.053(2) 0.0258(18) -0.0049(16) 0.0039(15) 0.0112(14)
N6 0.0448(18) 0.0470(19) 0.0148(16) 0.0014(14) 0.0020(14) 0.0182(14)
N7 0.0441(17) 0.0544(18) 0.0221(17) -0.0004(15) 0.0013(14) 0.0296(12)
N8 0.0422(14) 0.0426(15) 0.0313(18) 0.0058(14) 0.0126(14) 0.0321(10)
N9 0.0489(18) 0.0327(16) 0.0312(19) -0.0021(14) -0.0061(15) 0.0211(12)
C1 0.036(2) 0.039(2) 0.042(2) -0.006(2) -0.0121(19) 0.0076(17)
C2 0.041(2) 0.038(2) 0.0124(17) 0.0022(15) -0.0076(15) 0.0143(15)
C3 0.0397(19) 0.0406(19) 0.0181(18) -0.0010(16) -0.0056(15) 0.0183(14)
C4 0.057(3) 0.042(2) 0.035(2) -0.002(2) 0.007(2) 0.010(2)
C5 0.047(3) 0.040(2) 0.028(2) -0.0129(19) -0.008(2) 0.006(2)
C6 0.039(2) 0.0329(18) 0.030(2) -0.0031(16) -0.0001(17) 0.0141(14)
C7 0.040(2) 0.038(2) 0.0139(17) 0.0024(15) -0.0039(16) 0.0094(16)
C8 0.040(2) 0.038(2) 0.032(2) 0.0096(17) -0.0111(17) 0.0148(15)
C9 0.048(2) 0.045(2) 0.029(2) 0.0101(18) -0.0065(18) 0.0226(16)
C10 0.052(2) 0.0389(19) 0.022(2) -0.0032(16) -0.0068(17) 0.0260(14)
C11 0.058(3) 0.059(3) 0.020(2) 0.0046(19) -0.0102(19) 0.0245(19)
C12 0.048(3) 0.048(3) 0.016(2) 0.0038(18) -0.0027(18) 0.010(2)
C13 0.053(3) 0.038(2) 0.021(2) -0.0044(18) 0.010(2) 0.000(2)
C14 0.043(2) 0.046(2) 0.044(3) 0.003(2) -0.014(2) 0.0182(17)
C15 0.069(3) 0.038(2) 0.0109(18) 0.0047(16) -0.0083(18) 0.0168(19)
C16 0.058(2) 0.045(2) 0.023(2) 0.0037(17) -0.0177(18) 0.0227(17)
C17 0.0325(19) 0.038(2) 0.030(2) 0.0065(17) 0.0025(17) 0.0144(14)
C18 0.046(2) 0.034(2) 0.032(2) -0.0004(19) -0.008(2) 0.0072(18)
C19 0.0340(19) 0.054(2) 0.032(2) 0.0109(19) 0.0040(17) 0.0240(15)
C20 0.046(2) 0.034(2) 0.020(2) 0.0071(17) -0.0012(18) 0.0087(17)
C21 0.066(3) 0.036(2) 0.032(2) 0.0042(19) -0.007(2) 0.015(2)
C22 0.0381(18) 0.056(2) 0.0127(18) -0.0061(16) -0.0047(15) 0.0270(14)
C23 0.0466(19) 0.0411(19) 0.034(2) -0.0021(17) -0.0081(18) 0.0290(13)
C24 0.051(2) 0.046(2) 0.027(2) 0.0063(18) 0.0026(18) 0.0275(15)
C25 0.054(2) 0.057(2) 0.035(2) -0.0019(19) -0.0100(19) 0.0386(14)
C26 0.058(3) 0.074(3) 0.058(3) -0.020(3) -0.021(2) 0.039(2)
C27 0.050(2) 0.069(3) 0.038(3) -0.008(2) -0.010(2) 0.0334(18)
C28 0.056(2) 0.049(2) 0.021(2) 0.0005(17) -0.0077(17) 0.0326(15)
C29 0.063(3) 0.061(3) 0.041(3) -0.006(2) -0.001(2) 0.0380(18)
C30 0.073(3) 0.077(3) 0.027(2) 0.012(2) -0.001(2) 0.035(2)
C31 0.0424(19) 0.056(2) 0.021(2) 0.0142(17) 0.0085(16) 0.0292(14)
C32 0.057(2) 0.063(2) 0.0180(19) -0.0028(17) 0.0122(17) 0.0368(15)
C33 0.0378(17) 0.064(2) 0.0174(19) -0.0027(17) -0.0092(15) 0.0334(14)
C34 0.038(2) 0.045(2) 0.031(2) -0.0030(18) -0.0041(17) 0.0216(15)
C35 0.0376(19) 0.059(2) 0.030(2) -0.0037(19) 0.0013(18) 0.0270(15)
C36 0.0452(18) 0.0429(18) 0.029(2) -0.0054(16) -0.0104(16) 0.0318(12)
C37 0.0324(18) 0.060(2) 0.0133(18) 0.0039(17) 0.0037(15) 0.0225(15)
C38 0.042(2) 0.051(2) 0.033(2) -0.0071(19) 0.0011(18) 0.0279(15)
C39 0.040(2) 0.048(2) 0.020(2) -0.0081(17) 0.0028(16) 0.0212(15)
C40 0.042(2) 0.062(3) 0.036(2) -0.012(2) -0.0028(19) 0.0283(16)
C41 0.0232(15) 0.0454(19) 0.0237(19) 0.0004(16) -0.0031(14) 0.0192(12)
C42 0.044(2) 0.082(3) 0.023(2) -0.015(2) 0.0046(18) 0.028(2)
C43 0.047(2) 0.063(3) 0.025(2) -0.004(2) 0.0016(18) 0.0288(17)
C44 0.0345(18) 0.0364(19) 0.029(2) -0.0052(16) -0.0052(16) 0.0184(13)
C45 0.048(2) 0.049(2) 0.040(3) -0.0060(19) -0.0035(19) 0.0336(14)
C46 0.0311(18) 0.046(2) 0.043(3) 0.0011(19) 0.0068(18) 0.0203(14)
C47 0.048(2) 0.050(2) 0.023(2) -0.0162(18) -0.0026(18) 0.0227(17)
C48 0.041(2) 0.048(2) 0.0201(19) -0.0143(17) 0.0029(17) 0.0185(16)
C49 0.0347(18) 0.047(2) 0.029(2) -0.0100(17) -0.0064(17) 0.0223(14)
C50 0.040(2) 0.055(2) 0.021(2) -0.0092(18) -0.0073(17) 0.0212(16)
C51 0.050(2) 0.079(3) 0.018(2) -0.001(2) -0.0025(18) 0.0329(19)
C52 0.037(2) 0.064(3) 0.028(2) 0.005(2) 0.0087(18) 0.0212(18)
C53 0.056(2) 0.045(2) 0.0150(19) -0.0055(17) -0.0082(17) 0.0212(17)
C54 0.0448(8) 0.0457(8) 0.0416(8) 0.0068(7) 0.0065(7) 0.0209(7)
C55 0.0460(8) 0.0466(8) 0.0419(8) 0.0060(7) 0.0073(7) 0.0194(7)
C56 0.0384(19) 0.048(2) 0.048(3) 0.008(2) 0.0106(19) 0.0235(15)
C57 0.047(2) 0.065(2) 0.060(3) -0.004(2) 0.014(2) 0.0379(16)
C58 0.045(2) 0.066(3) 0.031(2) -0.002(2) 0.0144(19) 0.0243(19)
C59 0.053(2) 0.0325(18) 0.031(2) -0.0032(16) 0.0108(18) 0.0201(15)
C60 0.063(3) 0.067(3) 0.024(2) 0.003(2) 0.010(2) 0.035(2)
C61 0.071(3) 0.066(3) 0.034(3) 0.006(2) -0.007(2) 0.034(2)
C62 0.054(2) 0.051(2) 0.020(2) -0.0016(18) -0.0026(18) 0.0266(17)
C63 0.0398(18) 0.055(2) 0.029(2) 0.0028(17) 0.0163(16) 0.0308(13)
C64 0.054(2) 0.051(2) 0.023(2) 0.0031(17) 0.0056(17) 0.0334(15)
C65 0.041(2) 0.046(2) 0.033(2) 0.0125(18) -0.0020(18) 0.0244(14)
C66 0.0384(18) 0.0275(16) 0.026(2) -0.0042(15) -0.0059(16) 0.0191(12)
C67 0.054(2) 0.0472(19) 0.0185(19) 0.0035(16) 0.0088(16) 0.0336(14)
C68 0.0364(18) 0.044(2) 0.024(2) -0.0028(17) -0.0037(16) 0.0228(13)
C69 0.051(2) 0.053(2) 0.031(2) 0.0140(18) 0.0025(18) 0.0356(14)
C70 0.042(2) 0.0376(19) 0.024(2) 0.0043(16) 0.0020(17) 0.0214(14)
C71 0.0338(17) 0.057(2) 0.050(3) 0.017(2) 0.0064(18) 0.0319(13)
C72 0.0431(18) 0.0505(19) 0.030(2) -0.0103(17) -0.0094(16) 0.0331(13)
C73 0.0480(19) 0.050(2) 0.047(3) -0.002(2) -0.0029(19) 0.0366(13)
C74 0.064(3) 0.072(3) 0.024(2) -0.006(2) -0.011(2) 0.038(2)
C75 0.0356(17) 0.0336(17) 0.033(2) 0.0060(16) 0.0013(16) 0.0214(12)
C76 0.058(2) 0.046(2) 0.030(2) -0.0027(18) 0.0004(19) 0.0330(15)
C77 0.0313(19) 0.043(2) 0.029(2) -0.0046(18) -0.0011(17) 0.0146(15)
C78 0.0537(19) 0.059(2) 0.027(2) 0.0043(17) 0.0134(17) 0.0423(13)
C79 0.077(2) 0.071(2) 0.031(2) 0.0081(19) 0.0181(19) 0.0589(14)
C80 0.062(2) 0.071(2) 0.039(3) 0.000(2) -0.002(2) 0.0490(16)
C81 0.047(2) 0.059(2) 0.028(2) 0.0051(18) 0.0064(17) 0.0343(15)
C82 0.0444(19) 0.0362(18) 0.024(2) 0.0020(16) -0.0051(16) 0.0242(13)
C83 0.0333(18) 0.044(2) 0.033(2) -0.0013(18) 0.0042(17) 0.0226(13)
C84 0.082(3) 0.047(2) 0.023(2) -0.0023(19) 0.008(2) 0.029(2)
C85 0.0435(19) 0.051(2) 0.025(2) 0.0045(17) 0.0132(17) 0.0274(14)
C86 0.0345(18) 0.051(2) 0.041(3) -0.0032(19) -0.0055(18) 0.0263(14)
C87 0.049(2) 0.055(3) 0.047(3) 0.008(2) 0.008(2) 0.0268(18)
C88 0.052(3) 0.042(2) 0.065(3) 0.017(2) 0.004(2) 0.0213(18)
C89 0.052(2) 0.060(2) 0.033(2) 0.0198(19) 0.0203(19) 0.0303(17)
C90 0.055(2) 0.074(3) 0.026(2) 0.012(2) -0.0055(19) 0.023(2)
C91 0.071(3) 0.067(3) 0.018(2) 0.001(2) -0.004(2) 0.032(2)
C92 0.091(4) 0.086(4) 0.030(3) 0.001(3) -0.005(3) 0.033(3)
C93 0.067(3) 0.057(3) 0.058(3) 0.016(2) 0.021(3) 0.035(2)
Zn10 0.0421(3) 0.0531(3) 0.0182(3) 0.0024(2) 0.0060(2) 0.0225(2)
Cl10 0.0554(5) 0.0530(5) 0.0356(6) 0.0077(5) 0.0027(5) 0.0318(4)
Cl11 0.0509(6) 0.0578(6) 0.0377(6) -0.0072(5) 0.0110(5) 0.0206(5)
N101 0.0441(18) 0.073(2) 0.0224(18) -0.0080(17) -0.0029(15) 0.0310(15)
N102 0.0291(15) 0.055(2) 0.0284(19) -0.0075(16) -0.0066(14) 0.0193(13)
N103 0.0363(15) 0.0534(18) 0.0266(18) 0.0014(15) -0.0079(14) 0.0270(12)
C101 0.0356(17) 0.060(2) 0.024(2) -0.0001(17) 0.0081(15) 0.0297(14)
C102 0.0346(18) 0.056(2) 0.026(2) 0.0018(18) -0.0057(16) 0.0230(15)
C103 0.0294(17) 0.051(2) 0.028(2) 0.0007(17) 0.0043(16) 0.0236(13)
C104 0.0484(19) 0.074(2) 0.035(2) -0.003(2) 0.0086(18) 0.0455(14)
C105 0.0533(19) 0.080(2) 0.0167(19) -0.0146(17) -0.0075(16) 0.0491(14)
C106 0.039(2) 0.042(2) 0.0124(17) -0.0043(16) 0.0065(15) 0.0128(16)
C107 0.0388(17) 0.0354(17) 0.032(2) -0.0029(16) 0.0014(16) 0.0265(12)
C108 0.0400(19) 0.057(2) 0.031(2) 0.0039(19) 0.0105(17) 0.0293(15)
C109 0.0392(19) 0.0430(19) 0.023(2) -0.0059(16) -0.0058(16) 0.0234(14)
C110 0.0312(16) 0.056(2) 0.029(2) 0.0051(17) 0.0076(15) 0.0315(12)
C111 0.0357(18) 0.060(2) 0.0094(17) -0.0045(16) -0.0007(14) 0.0268(14)
C112 0.047(3) 0.050(3) 0.035(3) -0.008(2) 0.001(2) 0.013(2)
C113 0.0442(19) 0.047(2) 0.030(2) -0.0049(17) 0.0011(17) 0.0295(14)
C114 0.045(2) 0.055(2) 0.0207(19) -0.0126(17) -0.0136(16) 0.0302(14)
C115 0.0432(19) 0.064(2) 0.035(2) -0.001(2) -0.0072(18) 0.0365(14)
C116 0.056(2) 0.058(2) 0.026(2) -0.0046(18) -0.0127(17) 0.0402(14)
C117 0.0260(17) 0.068(3) 0.023(2) -0.0137(19) 0.0005(16) 0.0212(15)
C118 0.034(2) 0.059(3) 0.023(2) -0.0117(19) -0.0043(17) 0.0166(17)
C119 0.058(2) 0.074(3) 0.024(2) -0.004(2) -0.0050(19) 0.0440(17)
C120 0.0341(16) 0.056(2) 0.032(2) -0.0047(18) 0.0030(16) 0.0324(12)
C121 0.0397(18) 0.050(2) 0.0164(18) -0.0085(16) -0.0103(15) 0.0273(13)
C122 0.045(2) 0.085(3) 0.037(3) 0.004(2) -0.008(2) 0.0364(19)
C123 0.056(2) 0.0434(19) 0.0240(18) -0.0124(16) -0.0037(17) 0.0207(15)
C124 0.0514(19) 0.0408(17) 0.0225(18) -0.0066(15) -0.0079(16) 0.0237(14)
C125 0.053(3) 0.055(3) 0.043(3) 0.006(2) 0.009(2) 0.023(2)
C126 0.051(3) 0.038(2) 0.059(3) -0.001(2) 0.009(2) 0.0205(17)
C127 0.059(2) 0.053(2) 0.024(2) 0.0050(18) 0.0218(18) 0.0323(16)
C128 0.034(2) 0.046(3) 0.038(3) -0.009(2) 0.001(2) 0.0075(18)
C129 0.086(3) 0.075(3) 0.035(3) -0.008(2) -0.001(2) 0.0561(19)
C130 0.051(3) 0.120(5) 0.014(2) -0.005(2) -0.0119(19) 0.035(3)
C131 0.060(2) 0.081(3) 0.030(2) -0.003(2) -0.0129(19) 0.0483(16)

loop_
_atom_type_symbol
_atom_type_description
_atom_type_scat_dispersion_real
_atom_type_scat_dispersion_imag
_atom_type_scat_source
C C 0.0181 0.0091 'International Tables Vol C Tables 4.2.6.8 and 6.1.1.4'
N N 0.0311 0.0180 'International Tables Vol C Tables 4.2.6.8 and 6.1.1.4'
Cl Cl 0.3639 0.7018 'International Tables Vol C Tables 4.2.6.8 and 6.1.1.4'
Zn Zn -1.5491 0.6778 'International Tables Vol C Tables 4.2.6.8 and 6.1.1.4'
H H 0.0000 0.0000 'International Tables Vol C Tables 4.2.6.8 and 6.1.1.4'

loop_
_geom_angle_atom_site_label_1
_geom_angle_atom_site_label_2
_geom_angle_atom_site_label_3
_geom_angle
_geom_angle_site_symmetry_1
_geom_angle_site_symmetry_3
N9 Zn1 N1 99.71(16) 16_556 .
N9 Zn1 Cl1 109.56(12) 16_556 .
N1 Zn1 Cl1 107.93(12) . .
N9 Zn1 Cl2 104.43(11) 16_556 .
N1 Zn1 Cl2 106.60(10) . .
Cl1 Zn1 Cl2 125.59(6) . .
N4 Zn2 N3 102.51(18) . .
N4 Zn2 Cl4 106.43(11) . .
N3 Zn2 Cl4 108.10(11) . .
N4 Zn2 Cl3 108.66(12) . .
N3 Zn2 Cl3 102.05(13) . .
Cl4 Zn2 Cl3 126.61(6) . .
N7 Zn3 N6 106.30(16) . .
N7 Zn3 Cl5 106.50(13) . .
N6 Zn3 Cl5 107.23(12) . .
N7 Zn3 Cl6 107.74(12) . .
N6 Zn3 Cl6 104.18(14) . .
Cl5 Zn3 Cl6 123.77(5) . .
C1 N1 C5 119.7(4) . .
C1 N1 Zn1 122.2(3) . .
C5 N1 Zn1 117.6(3) . .
C10 N2 C6 120.2(4) . .
C15 N3 C11 117.6(4) . .
C15 N3 Zn2 121.0(3) . .
C11 N3 Zn2 121.4(3) . .
C32 N4 C36 113.9(4) . .
C32 N4 Zn2 121.6(3) . .
C36 N4 Zn2 124.5(4) . .
C37 N5 C41 116.7(4) . .
C46 N6 C42 118.7(4) . .
C46 N6 Zn3 124.2(4) . .
C42 N6 Zn3 117.1(3) . .
C67 N7 C63 117.9(4) . .
C67 N7 Zn3 116.9(3) . .
C63 N7 Zn3 125.2(3) . .
C72 N8 C68 117.6(4) . .
C77 N9 C73 117.1(5) . .
C77 N9 Zn1 122.5(4) . 16_556
C73 N9 Zn1 120.3(3) . 16_556
N1 C1 C2 123.1(4) . .
N1 C1 H1A 118.5 . .
C2 C1 H1A 118.5 . .
C1 C2 C3 120.2(4) . .
C1 C2 H2A 119.9 . .
C3 C2 H2A 119.9 . .
C4 C3 C2 115.6(4) . .
C4 C3 C6 119.3(4) . .
C2 C3 C6 125.1(4) . .
C3 C4 C5 119.0(5) . .
C3 C4 H4A 120.5 . .
C5 C4 H4A 120.5 . .
N1 C5 C4 122.0(5) . .
N1 C5 H5A 119.0 . .
C4 C5 H5A 119.0 . .
N2 C6 C7 120.7(4) . .
N2 C6 C3 115.5(4) . .
C7 C6 C3 123.5(4) . .
C8 C7 C6 119.4(4) . .
C8 C7 H7A 120.3 . .
C6 C7 H7A 120.3 . .
C7 C8 C9 119.1(4) . .
C7 C8 C16 122.8(4) . .
C9 C8 C16 118.1(4) . .
C8 C9 C10 118.6(4) . .
C8 C9 H9A 120.7 . .
C10 C9 H9A 120.7 . .
N2 C10 C9 121.7(4) . .
N2 C10 C13 117.4(4) . .
C9 C10 C13 120.7(4) . .
N3 C11 C12 122.9(4) . .
N3 C11 H11A 118.5 . .
C12 C11 H11A 118.5 . .
C13 C12 C11 118.3(5) . .
C13 C12 H12A 120.9 . .
C11 C12 H12A 120.9 . .
C12 C13 C14 120.5(5) . .
C12 C13 C10 122.7(5) . .
C14 C13 C10 116.8(4) . .
C13 C14 C15 117.1(4) . .
C13 C14 H14A 121.5 . .
C15 C14 H14A 121.5 . .
N3 C15 C14 123.6(4) . .
N3 C15 H15A 118.2 . .
C14 C15 H15A 118.2 . .
C21 C16 C17 122.0(4) . .
C21 C16 C8 120.2(5) . .
C17 C16 C8 117.8(4) . .
C16 C17 C18 118.6(5) . .
C16 C17 H17A 120.7 . .
C18 C17 H17A 120.7 . .
C19 C18 C17 118.0(5) . .
C19 C18 H18A 121.0 . .
C17 C18 H18A 121.0 . .
C20 C19 C18 121.2(5) . .
C20 C19 C22 122.6(5) . .
C18 C19 C22 116.0(4) . .
C19 C20 C21 123.3(5) . .
C19 C20 H20A 118.3 . .
C21 C20 H20A 118.3 . .
C16 C21 C20 116.5(5) . .
C16 C21 H21A 121.7 . .
C20 C21 H21A 121.7 . .
C31 C22 C23 119.5(4) . .
C31 C22 C19 118.8(4) . .
C23 C22 C19 121.7(4) . .
C24 C23 C28 119.6(4) . .
C24 C23 C22 123.5(4) . .
C28 C23 C22 116.7(4) . .
C25 C24 C23 121.8(4) . .
C25 C24 H24A 119.1 . .
C23 C24 H24A 119.1 . .
C24 C25 C26 117.5(4) . .
C24 C25 H25A 121.3 . .
C26 C25 H25A 121.3 . .
C27 C26 C25 119.8(5) . .
C27 C26 H26A 120.1 . .
C25 C26 H26A 120.1 . .
C26 C27 C28 123.9(5) . .
C26 C27 H27A 118.1 . .
C28 C27 H27A 118.1 . .
C29 C28 C27 121.7(5) . .
C29 C28 C23 121.5(4) . .
C27 C28 C23 116.8(4) . .
C30 C29 C28 121.6(5) . .
C30 C29 H29A 119.2 . .
C28 C29 H29A 119.2 . .
C29 C30 C31 117.4(5) . .
C29 C30 H30A 121.3 . .
C31 C30 H30A 121.3 . .
C22 C31 C30 122.8(4) . .
C22 C31 H31A 118.6 . .
C30 C31 H31A 118.6 . .
N4 C32 C33 130.5(5) . .
N4 C32 H32A 114.7 . .
C33 C32 H32A 114.7 . .
C32 C33 C34 112.6(5) . .
C32 C33 H33A 123.7 . .
C34 C33 H33A 123.7 . .
C35 C34 C33 119.3(5) . .
C35 C34 C37 125.0(4) . .
C33 C34 C37 115.6(4) . .
C36 C35 C34 119.9(5) . .
C36 C35 H35A 120.1 . .
C34 C35 H35A 120.1 . .
C35 C36 N4 123.5(5) . .
C35 C36 H36A 118.3 . .
N4 C36 H36A 118.3 . .
N5 C37 C38 125.6(5) . .
N5 C37 C34 113.9(4) . .
C38 C37 C34 120.2(4) . .
C39 C38 C37 116.5(5) . .
C39 C38 H38A 121.8 . .
C37 C38 H38A 121.8 . .
C40 C39 C38 120.9(4) . .
C40 C39 C47 116.2(5) . .
C38 C39 C47 122.8(5) . .
C39 C40 C41 118.2(5) . .
C39 C40 H40A 120.9 . .
C41 C40 H40A 120.9 . .
N5 C41 C40 122.1(4) . .
N5 C41 C44 113.2(4) . .
C40 C41 C44 124.6(5) . .
N6 C42 C43 119.6(5) . .
N6 C42 H42A 120.2 . .
C43 C42 H42A 120.2 . .
C44 C43 C42 121.2(5) . .
C44 C43 H43A 119.4 . .
C42 C43 H43A 119.4 . .
C43 C44 C45 117.6(5) . .
C43 C44 C41 120.1(5) . .
C45 C44 C41 122.3(4) . .
C44 C45 C46 121.6(5) . .
C44 C45 H45A 119.2 . .
C46 C45 H45A 119.2 . .
N6 C46 C45 121.1(5) . .
N6 C46 H46A 119.5 . .
C45 C46 H46A 119.5 . .
C48 C47 C52 120.7(4) . .
C48 C47 C39 118.5(4) . .
C52 C47 C39 120.8(4) . .
C47 C48 C49 121.4(4) . .
C47 C48 H48A 119.3 . .
C49 C48 H48A 119.3 . .
C48 C49 C50 119.4(4) . .
C48 C49 H49A 120.3 . .
C50 C49 H49A 120.3 . .
C51 C50 C49 119.2(4) . .
C51 C50 C53 119.5(4) . .
C49 C50 C53 120.7(4) . .
C50 C51 C52 120.9(4) . .
C50 C51 H51A 119.6 . .
C52 C51 H51A 119.6 . .
C47 C52 C51 118.0(5) . .
C47 C52 H52A 121.0 . .
C51 C52 H52A 121.0 . .
C62 C53 C54 118.4(4) . .
C62 C53 C50 121.7(5) . .
C54 C53 C50 119.7(5) . .
C55 C54 C53 125.9(5) . .
C55 C54 C59 117.2(5) . .
C53 C54 C59 116.8(5) . .
C54 C55 C56 122.9(5) . .
C54 C55 H55A 118.5 . .
C56 C55 H55A 118.5 . .
C55 C56 C57 117.7(5) . .
C55 C56 H56A 121.2 . .
C57 C56 H56A 121.2 . .
C58 C57 C56 120.0(5) . .
C58 C57 H57A 120.0 . .
C56 C57 H57A 120.0 . .
C57 C58 C59 122.9(5) . .
C57 C58 H58A 118.6 . .
C59 C58 H58A 118.6 . .
C58 C59 C60 121.8(5) . .
C58 C59 C54 119.3(5) . .
C60 C59 C54 118.8(5) . .
C61 C60 C59 122.7(5) . .
C61 C60 H60A 118.6 . .
C59 C60 H60A 118.6 . .
C60 C61 C62 118.6(6) . .
C60 C61 H61A 120.7 . .
C62 C61 H61A 120.7 . .
C53 C62 C61 124.2(6) . .
C53 C62 H62A 117.9 . .
C61 C62 H62A 117.9 . .
C64 C63 N7 123.1(5) . .
C64 C63 H63A 118.4 . .
N7 C63 H63A 118.4 . .
C63 C64 C65 120.4(4) . .
C63 C64 H64A 119.8 . .
C65 C64 H64A 119.8 . .
C66 C65 C64 117.2(4) . .
C66 C65 C68 120.5(5) . .
C64 C65 C68 122.1(4) . .
C65 C66 C67 121.9(4) . .
C65 C66 H66A 119.0 . .
C67 C66 H66A 119.0 . .
N7 C67 C66 119.4(4) . .
N7 C67 H67A 120.3 . .
C66 C67 H67A 120.3 . .
N8 C68 C69 121.9(5) . .
N8 C68 C65 113.2(4) . .
C69 C68 C65 124.9(5) . .
C68 C69 C70 119.7(5) . .
C68 C69 H69A 120.1 . .
C70 C69 H69A 120.1 . .
C78 C70 C69 122.5(5) . .
C78 C70 C71 122.5(5) . .
C69 C70 C71 115.0(4) . .
C72 C71 C70 119.9(5) . .
C72 C71 H71A 120.0 . .
C70 C71 H71A 120.0 . .
C71 C72 N8 125.5(5) . .
C71 C72 C75 122.8(5) . .
N8 C72 C75 111.5(4) . .
C74 C73 N9 123.3(5) . .
C74 C73 H73A 118.4 . .
N9 C73 H73A 118.4 . .
C73 C74 C75 120.7(6) . .
C73 C74 H74A 119.6 . .
C75 C74 H74A 119.6 . .
C74 C75 C76 117.8(5) . .
C74 C75 C72 120.9(5) . .
C76 C75 C72 121.3(4) . .
C75 C76 C77 118.8(4) . .
C75 C76 H76A 120.6 . .
C77 C76 H76A 120.6 . .
N9 C77 C76 122.1(5) . .
N9 C77 H77A 119.0 . .
C76 C77 H77A 119.0 . .
C79 C78 C70 125.4(5) . .
C79 C78 C83 118.6(4) . .
C70 C78 C83 116.0(4) . .
C78 C79 C80 122.6(5) . .
C78 C79 H79A 118.7 . .
C80 C79 H79A 118.7 . .
C79 C80 C81 119.2(5) . .
C79 C80 H80A 120.4 . .
C81 C80 H80A 120.4 . .
C82 C81 C80 117.8(4) . .
C82 C81 C84 122.7(5) . .
C80 C81 C84 119.0(5) . .
C81 C82 C83 121.8(5) . .
C81 C82 H82A 119.1 . .
C83 C82 H82A 119.1 . .
C82 C83 C78 119.6(4) . .
C82 C83 H83A 120.2 . .
C78 C83 H83A 120.2 . .
C93 C84 C85 119.3(5) . .
C93 C84 C81 121.7(6) . .
C85 C84 C81 118.9(5) . .
C86 C85 C84 123.5(4) . .
C86 C85 C90 120.1(5) . .
C84 C85 C90 116.4(5) . .
C85 C86 C87 118.9(5) . .
C85 C86 H86A 120.5 . .
C87 C86 H86A 120.5 . .
C86 C87 C88 120.0(6) . .
C86 C87 H87A 120.0 . .
C88 C87 H87A 120.0 . .
C89 C88 C87 122.0(6) . .
C89 C88 H88A 119.0 . .
C87 C88 H88A 119.0 . .
C88 C89 C90 122.1(5) . .
C88 C89 H89A 119.0 . .
C90 C89 H89A 119.0 . .
C91 C90 C89 121.8(5) . .
C91 C90 C85 121.5(6) . .
C89 C90 C85 116.6(6) . .
C90 C91 C92 120.6(5) . .
C90 C91 H91A 119.7 . .
C92 C91 H91A 119.7 . .
C93 C92 C91 117.8(7) . .
C93 C92 H92A 121.1 . .
C91 C92 H92A 121.1 . .
C92 C93 C84 124.3(7) . .
C92 C93 H93A 117.9 . .
C84 C93 H93A 117.9 . .
N101 Zn10 N103 101.85(17) . 15
N101 Zn10 Cl10 105.67(13) . .
N103 Zn10 Cl10 102.59(13) 15 .
N101 Zn10 Cl11 110.13(12) . .
N103 Zn10 Cl11 109.49(12) 15 .
Cl10 Zn10 Cl11 124.65(6) . .
C105 N101 C101 117.4(5) . .
C105 N101 Zn10 118.1(3) . .
C101 N101 Zn10 124.5(4) . .
C110 N102 C106 115.5(4) . .
C111 N103 C115 122.6(4) . .
C111 N103 Zn10 117.3(3) . 14_455
C115 N103 Zn10 120.0(3) . 14_455
N101 C101 C102 124.0(5) . .
N101 C101 H10A 118.0 . .
C102 C101 H10A 118.0 . .
C101 C102 C103 120.2(4) . .
C101 C102 H10B 119.9 . .
C103 C102 H10B 119.9 . .
C102 C103 C104 117.5(5) . .
C102 C103 C106 122.8(4) . .
C104 C103 C106 119.6(5) . .
C103 C104 C105 117.2(5) . .
C103 C104 H10C 121.4 . .
C105 C104 H10C 121.4 . .
N101 C105 C104 123.1(4) . .
N101 C105 H10D 118.5 . .
C104 C105 H10D 118.5 . .
N102 C106 C107 124.0(5) . .
N102 C106 C103 110.7(4) . .
C107 C106 C103 125.2(5) . .
C108 C107 C106 120.3(5) . .
C108 C107 H10E 119.8 . .
C106 C107 H10E 119.8 . .
C107 C108 C109 117.3(4) . .
C107 C108 C116 125.7(5) . .
C109 C108 C116 116.9(5) . .
C110 C109 C108 119.0(5) . .
C110 C109 H10F 120.5 . .
C108 C109 H10F 120.5 . .
N102 C110 C109 123.8(4) . .
N102 C110 C113 114.2(4) . .
C109 C110 C113 121.9(4) . .
N103 C111 C112 121.1(4) . .
N103 C111 H11B 119.4 . .
C112 C111 H11B 119.4 . .
C111 C112 C113 118.5(6) . .
C111 C112 H11C 120.7 . .
C113 C112 H11C 120.7 . .
C114 C113 C112 117.5(5) . .
C114 C113 C110 124.4(4) . .
C112 C113 C110 118.2(5) . .
C113 C114 C115 120.5(4) . .
C113 C114 H11D 119.7 . .
C115 C114 H11D 119.8 . .
N103 C115 C114 119.3(5) . .
N103 C115 H11E 120.3 . .
C114 C115 H11E 120.3 . .
C121 C116 C117 119.0(4) . .
C121 C116 C108 122.1(4) . .
C117 C116 C108 118.9(4) . .
C116 C117 C118 117.2(4) . .
C116 C117 H11F 121.4 . .
C118 C117 H11F 121.4 . .
C119 C118 C117 122.7(4) . .
C119 C118 H11G 118.7 . .
C117 C118 H11G 118.7 . .
C118 C119 C122 120.5(5) . .
C118 C119 C120 117.2(4) . .
C122 C119 C120 121.8(5) . .
C121 C120 C119 119.9(4) . .
C121 C120 H12B 120.0 . .
C119 C120 H12B 120.0 . .
C116 C121 C120 123.7(4) . .
C116 C121 H12C 118.1 . .
C120 C121 H12C 118.1 . .
C131 C122 C119 123.2(6) . .
C131 C122 C123 115.3(5) . .
C119 C122 C123 121.5(5) . .
C122 C123 C124 125.5(4) . .
C122 C123 C128 121.3(5) . .
C124 C123 C128 113.2(5) . .
C125 C124 C123 124.7(5) . .
C125 C124 H12D 117.7 . .
C123 C124 H12D 117.7 . .
C124 C125 C126 118.5(6) . .
C124 C125 H12E 120.8 . .
C126 C125 H12E 120.8 . .
C127 C126 C125 120.2(6) . .
C127 C126 H12F 119.9 . .
C125 C126 H12F 119.9 . .
C126 C127 C128 122.8(5) . .
C126 C127 H12G 118.6 . .
C128 C127 H12G 118.6 . .
C129 C128 C127 123.7(5) . .
C129 C128 C123 116.1(6) . .
C127 C128 C123 120.2(5) . .
C130 C129 C128 122.3(5) . .
C130 C129 H12H 118.8 . .
C128 C129 H12H 118.8 . .
C129 C130 C131 123.0(6) . .
C129 C130 H13A 118.5 . .
C131 C130 H13A 118.5 . .
C130 C131 C122 121.7(6) . .
C130 C131 H13B 119.1 . .
C122 C131 H13B 119.1 . .

loop_
_geom_bond_atom_site_label_1
_geom_bond_atom_site_label_2
_geom_bond_distance
_geom_bond_site_symmetry_2
Zn1 N9 2.038(4) 16_556
Zn1 N1 2.064(3) .
Zn1 Cl1 2.2107(15) .
Zn1 Cl2 2.2161(13) .
Zn2 N4 2.028(5) .
Zn2 N3 2.030(4) .
Zn2 Cl4 2.2276(12) .
Zn2 Cl3 2.2384(14) .
Zn3 N7 1.995(4) .
Zn3 N6 2.027(4) .
Zn3 Cl5 2.2243(14) .
Zn3 Cl6 2.2385(15) .
N1 C1 1.267(6) .
N1 C5 1.318(6) .
N2 C10 1.306(6) .
N2 C6 1.372(6) .
N3 C15 1.313(6) .
N3 C11 1.368(6) .
N4 C32 1.262(7) .
N4 C36 1.353(6) .
N5 C37 1.319(6) .
N5 C41 1.364(7) .
N6 C46 1.328(6) .
N6 C42 1.367(8) .
N7 C67 1.372(6) .
N7 C63 1.389(6) .
N8 C72 1.339(6) .
N8 C68 1.345(6) .
N9 C77 1.322(6) .
N9 C73 1.373(7) .
N9 Zn1 2.038(4) 16_556
C1 C2 1.375(6) .
C1 H1A 0.9500 .
C2 C3 1.403(6) .
C2 H2A 0.9500 .
C3 C4 1.382(7) .
C3 C6 1.456(6) .
C4 C5 1.403(7) .
C4 H4A 0.9500 .
C5 H5A 0.9500 .
C6 C7 1.415(6) .
C7 C8 1.379(6) .
C7 H7A 0.9500 .
C8 C9 1.396(6) .
C8 C16 1.501(6) .
C9 C10 1.435(6) .
C9 H9A 0.9500 .
C10 C13 1.489(6) .
C11 C12 1.385(7) .
C11 H11A 0.9500 .
C12 C13 1.356(7) .
C12 H12A 0.9500 .
C13 C14 1.401(8) .
C14 C15 1.403(7) .
C14 H14A 0.9500 .
C15 H15A 0.9500 .
C16 C21 1.355(8) .
C16 C17 1.365(7) .
C17 C18 1.460(7) .
C17 H17A 0.9500 .
C18 C19 1.372(8) .
C18 H18A 0.9500 .
C19 C20 1.280(7) .
C19 C22 1.520(6) .
C20 C21 1.446(7) .
C20 H20A 0.9500 .
C21 H21A 0.9500 .
C22 C31 1.374(6) .
C22 C23 1.452(6) .
C23 C24 1.396(6) .
C23 C28 1.431(7) .
C24 C25 1.388(6) .
C24 H24A 0.9500 .
C25 C26 1.471(8) .
C25 H25A 0.9500 .
C26 C27 1.308(8) .
C26 H26A 0.9500 .
C27 C28 1.423(7) .
C27 H27A 0.9500 .
C28 C29 1.404(7) .
C29 C30 1.367(8) .
C29 H29A 0.9500 .
C30 C31 1.439(7) .
C30 H30A 0.9500 .
C31 H31A 0.9500 .
C32 C33 1.363(8) .
C32 H32A 0.9500 .
C33 C34 1.421(6) .
C33 H33A 0.9500 .
C34 C35 1.339(8) .
C34 C37 1.554(7) .
C35 C36 1.336(7) .
C35 H35A 0.9500 .
C36 H36A 0.9500 .
C37 C38 1.391(6) .
C38 C39 1.376(7) .
C38 H38A 0.9500 .
C39 C40 1.373(8) .
C39 C47 1.553(6) .
C40 C41 1.402(7) .
C40 H40A 0.9500 .
C41 C44 1.488(6) .
C42 C43 1.433(8) .
C42 H42A 0.9500 .
C43 C44 1.326(7) .
C43 H43A 0.9500 .
C44 C45 1.364(8) .
C45 C46 1.395(7) .
C45 H45A 0.9500 .
C46 H46A 0.9500 .
C47 C48 1.356(7) .
C47 C52 1.377(7) .
C48 C49 1.378(6) .
C48 H48A 0.9500 .
C49 C50 1.401(6) .
C49 H49A 0.9500 .
C50 C51 1.359(7) .
C50 C53 1.509(6) .
C51 C52 1.428(7) .
C51 H51A 0.9500 .
C52 H52A 0.9500 .
C53 C62 1.369(8) .
C53 C54 1.422(9) .
C54 C55 1.394(9) .
C54 C59 1.480(7) .
C55 C56 1.425(8) .
C55 H55A 0.9500 .
C56 C57 1.448(8) .
C56 H56A 0.9500 .
C57 C58 1.369(9) .
C57 H57A 0.9500 .
C58 C59 1.387(8) .
C58 H58A 0.9500 .
C59 C60 1.402(8) .
C60 C61 1.316(10) .
C60 H60A 0.9500 .
C61 C62 1.397(7) .
C61 H61A 0.9500 .
C62 H62A 0.9500 .
C63 C64 1.348(7) .
C63 H63A 0.9500 .
C64 C65 1.424(7) .
C64 H64A 0.9500 .
C65 C66 1.357(6) .
C65 C68 1.468(7) .
C66 C67 1.436(6) .
C66 H66A 0.9500 .
C67 H67A 0.9500 .
C68 C69 1.416(6) .
C69 C70 1.428(7) .
C69 H69A 0.9500 .
C70 C78 1.415(6) .
C70 C71 1.440(8) .
C71 C72 1.339(7) .
C71 H71A 0.9500 .
C72 C75 1.513(7) .
C73 C74 1.351(8) .
C73 H73A 0.9500 .
C74 C75 1.355(7) .
C74 H74A 0.9500 .
C75 C76 1.403(7) .
C76 C77 1.417(8) .
C76 H76A 0.9500 .
C77 H77A 0.9500 .
C78 C79 1.369(7) .
C78 C83 1.428(7) .
C79 C80 1.388(7) .
C79 H79A 0.9500 .
C80 C81 1.448(8) .
C80 H80A 0.9500 .
C81 C82 1.387(7) .
C81 C84 1.495(7) .
C82 C83 1.396(6) .
C82 H82A 0.9500 .
C83 H83A 0.9500 .
C84 C93 1.389(9) .
C84 C85 1.437(8) .
C85 C86 1.412(7) .
C85 C90 1.484(7) .
C86 C87 1.418(8) .
C86 H86A 0.9500 .
C87 C88 1.428(8) .
C87 H87A 0.9500 .
C88 C89 1.321(9) .
C88 H88A 0.9500 .
C89 C90 1.444(9) .
C89 H89A 0.9500 .
C90 C91 1.332(10) .
C91 C92 1.468(11) .
C91 H91A 0.9500 .
C92 C93 1.352(9) .
C92 H92A 0.9500 .
C93 H93A 0.9500 .
Zn10 N101 2.031(5) .
Zn10 N103 2.071(4) 15
Zn10 Cl10 2.2285(15) .
Zn10 Cl11 2.2333(14) .
N101 C105 1.317(7) .
N101 C101 1.346(6) .
N102 C110 1.335(6) .
N102 C106 1.363(6) .
N103 C111 1.301(7) .
N103 C115 1.335(7) .
N103 Zn10 2.071(4) 14_455
C101 C102 1.352(8) .
C101 H10A 0.9500 .
C102 C103 1.392(7) .
C102 H10B 0.9500 .
C103 C104 1.401(7) .
C103 C106 1.485(7) .
C104 C105 1.442(7) .
C104 H10C 0.9500 .
C105 H10D 0.9500 .
C106 C107 1.378(6) .
C107 C108 1.351(7) .
C107 H10E 0.9500 .
C108 C109 1.414(7) .
C108 C116 1.469(7) .
C109 C110 1.393(6) .
C109 H10F 0.9500 .
C110 C113 1.496(7) .
C111 C112 1.409(7) .
C111 H11B 0.9500 .
C112 C113 1.411(7) .
C112 H11C 0.9500 .
C113 C114 1.385(8) .
C114 C115 1.402(7) .
C114 H11D 0.9500 .
C115 H11E 0.9500 .
C116 C121 1.354(6) .
C116 C117 1.425(6) .
C117 C118 1.450(6) .
C117 H11F 0.9500 .
C118 C119 1.380(7) .
C118 H11G 0.9500 .
C119 C122 1.425(8) .
C119 C120 1.425(6) .
C120 C121 1.385(6) .
C120 H12B 0.9500 .
C121 H12C 0.9500 .
C122 C131 1.424(8) .
C122 C123 1.436(9) .
C123 C124 1.442(8) .
C123 C128 1.471(7) .
C124 C125 1.390(9) .
C124 H12D 0.9500 .
C125 C126 1.415(8) .
C125 H12E 0.9500 .
C126 C127 1.338(9) .
C126 H12F 0.9500 .
C127 C128 1.416(8) .
C127 H12G 0.9500 .
C128 C129 1.396(9) .
C129 C130 1.322(10) .
C129 H12H 0.9500 .
C130 C131 1.359(7) .
C130 H13A 0.9500 .
C131 H13B 0.9500 .

loop_
_platon_squeeze_void_nr
_platon_squeeze_void_average_x
_platon_squeeze_void_average_y
_platon_squeeze_void_average_z
_platon_squeeze_void_volume
_platon_squeeze_void_count_electrons
1 -0.006 -0.004 -0.001 63406.6 18284.4
